data_7161169
loop_
_publ_author_name
'Liu, Yue'
'Gan, Zhuo-Jia'
'Zhang, Zhong-Yuan'
'Zhao, Huan'
'Li, Shao-Yang'
'Wang, Gao-Qian'
'Chen, Guo-Dong'
'Awakawa, Takayoshi'
'Cao, Zhi-Qin'
'Lv, Jian-Ming'
'Hu, Dan'
'Gao, Hao'

_publ_section_title
;
 Identification of two multifunctional P450 enzymes for biosynthesis of
 sesteraltererol-type sesterterpenoids
;
_journal_name_full 'Organic &amp; Biomolecular Chemistry'
_journal_paper_doi 10.1039/D6OB00650G
_journal_year 2026
_chemical_absolute_configuration ad
_chemical_formula_moiety 'C25 H40 O4'
_chemical_formula_sum 'C25 H40 O4'
_chemical_formula_weight 404.57
_chemical_name_common 'sesteralterin A'
_space_group_crystal_system monoclinic
_space_group_IT_number 4
_space_group_name_Hall 'P 2yb'
_space_group_name_H-M_alt 'P 1 21 1'
_atom_sites_solution_hydrogens geom
_atom_sites_solution_primary direct
_audit_creation_date 2021-06-21
_audit_creation_method
;
Olex2 1.3-alpha
(compiled 2020.11.12 svn.r5f609507 for OlexSys, GUI svn.r6272)
;
_audit_update_record
;
2021-06-22 deposited with the CCDC.	2026-05-12 downloaded from the CCDC.
;
_cell_angle_alpha 90
_cell_angle_beta 101.3580(10)
_cell_angle_gamma 90
_cell_formula_units_Z 4
_cell_length_a 13.21220(10)
_cell_length_b 9.67640(10)
_cell_length_c 18.3695(2)
_cell_measurement_reflns_used 19004
_cell_measurement_temperature 99.99(10)
_cell_measurement_theta_max 73.5560
_cell_measurement_theta_min 2.4180
_cell_volume 2302.48(4)
_computing_cell_refinement 'CrysAlisPro 1.171.38.43f (Rigaku OD, 2015)'
_computing_data_collection 'CrysAlisPro 1.171.38.43f (Rigaku OD, 2015)'
_computing_data_reduction 'CrysAlisPro 1.171.38.43f (Rigaku OD, 2015)'
_computing_molecular_graphics 'Olex2 1.3-alpha (Dolomanov et al., 2009)'
_computing_publication_material 'Olex2 1.3-alpha (Dolomanov et al., 2009)'
_computing_structure_refinement 'SHELXL 2018/3 (Sheldrick, 2015)'
_computing_structure_solution 'SHELXS  (Sheldrick, 2008)'
_diffrn_ambient_environment N~2~
_diffrn_ambient_temperature 99.99(10)
_diffrn_detector 'CCD plate'
_diffrn_detector_area_resol_mean 5.2684
_diffrn_detector_type AtlasS2
_diffrn_measured_fraction_theta_full 0.999
_diffrn_measured_fraction_theta_max 0.986
_diffrn_measurement_details
;
List of Runs (angles in degrees, time in seconds):

  # Type    Start    End  Width  t~exp~   \w     \q     \k     \f   Frames
#--------------------------------------------------------------------------
  1  \w   -115.00 -17.00   1.00    1.00    --  -40.98 -37.00 150.00   98
  2  \w      8.00 117.00   1.00    1.00    --   40.98  77.00  90.00  109
  3  \w      8.00 117.00   1.00    1.00    --   40.98  77.00-150.00  109
  4  \w      8.00 117.00   1.00    1.00    --   40.98  77.00-180.00  109
  5  \w     17.00 115.00   1.00    1.00    --   40.98  37.00 -90.00   98
  6  \w     25.00  73.00   1.00    1.00    --   40.98  57.00-150.00   48
  7  \w    -34.00  41.00   1.00    1.00    --   40.98 -77.00-120.00   75
  8  \w     53.00  80.00   1.00    1.00    --   40.98  37.00-180.00   27
  9  \w     73.00 113.00   1.00    1.00    --   40.98  57.00-180.00   40
 10  \w     13.00  39.00   1.00    1.00    --   40.98  57.00-180.00   26
 11  \w      1.00  76.00   1.00    1.00    --   40.98 -99.00 -30.00   75
 12  \w     82.00 124.00   1.00    1.00    --  106.95  45.00-150.00   42
 13  \w    118.00 178.00   1.00    1.00    --  106.95  77.00  60.00   60
 14  \w     74.00 100.00   1.00    1.00    --  106.95  77.00 150.00   26
 15  \w     74.00 100.00   1.00    1.00    --  106.95  77.00  60.00   26
 16  \w    141.00 167.00   1.00    1.00    --  106.95  61.00  90.00   26
 17  \w    112.00 178.00   1.00    1.00    --  106.95  77.00 120.00   66
 18  \w     97.00 166.00   1.00    1.00    --  106.95 125.00 150.00   69
 19  \w     78.00 104.00   1.00    1.00    --  106.95  61.00  90.00   26
 20  \w     78.00 104.00   1.00    1.00    --  106.95  61.00  60.00   26
 21  \w     74.00  99.00   1.00    1.00    --  106.95  77.00 120.00   25
 22  \w     78.00 104.00   1.00    1.00    --  106.95  61.00 150.00   26
 23  \w     80.00 121.00   1.00    1.00    --  106.95  30.00 150.00   41
 24  \w     26.00 105.00   1.00    1.00    --  106.95 -94.00 150.00   79
 25  \w     78.00 104.00   1.00    1.00    --  106.95  61.00-150.00   26
 26  \w     78.00 105.00   1.00    1.00    --  106.95  61.00-180.00   27
 27  \w     81.00 107.00   1.00    1.00    --  106.95  45.00  90.00   26
 28  \w     25.00  92.00   1.00    1.00    --  106.95 -94.00  90.00   67
 29  \w     79.00 104.00   1.00    1.00    --  106.95  61.00 120.00   25
 30  \w     74.00 100.00   1.00    1.00    --  106.95  77.00  90.00   26
 31  \w     82.00 111.00   1.00    1.00    --  106.95  45.00 150.00   29
 32  \w     81.00 108.00   1.00    1.00    --  106.95  45.00 120.00   27
 33  \w    143.00 169.00   1.00    1.00    --  106.95  77.00-180.00   26
 34  \w     83.00 108.00   1.00    1.00    --  106.95  45.00-180.00   25
 35  \w     75.00 100.00   1.00    1.00    --  106.95  77.00-150.00   25
 36  \w     74.00 101.00   1.00    1.00    --  106.95  77.00-180.00   27
 37  \w     83.00 113.00   1.00    1.00    --  106.95  30.00-150.00   30
 38  \w    120.00 146.00   1.00    1.00    --  106.95  77.00 150.00   26
 39  \w     75.00 147.00   1.00    1.00    --  106.95  77.00  30.00   72
 40  \w     82.00 109.00   1.00    1.00    --  106.95  30.00 120.00   27
;
_diffrn_measurement_device 'four-circle diffractometer'
_diffrn_measurement_device_type 'SuperNova, Dual, Cu at zero, AtlasS2'
_diffrn_measurement_method '\w scans'
_diffrn_orient_matrix_type 'CrysAlisPro convention (1999,Acta A55,543-557)'
_diffrn_orient_matrix_UB_11 -0.1097358000
_diffrn_orient_matrix_UB_12 -0.0100676000
_diffrn_orient_matrix_UB_13 -0.0474550000
_diffrn_orient_matrix_UB_21 -0.0456927000
_diffrn_orient_matrix_UB_22 0.0105260000
_diffrn_orient_matrix_UB_23 0.0707490000
_diffrn_orient_matrix_UB_31 -0.0040005000
_diffrn_orient_matrix_UB_32 0.1585387000
_diffrn_orient_matrix_UB_33 -0.0077407000
_diffrn_radiation_monochromator mirror
_diffrn_radiation_probe x-ray
_diffrn_radiation_type 'Cu K\a'
_diffrn_radiation_wavelength 1.54184
_diffrn_reflns_av_R_equivalents 0.0245
_diffrn_reflns_av_unetI/netI 0.0239
_diffrn_reflns_Laue_measured_fraction_full 0.999
_diffrn_reflns_Laue_measured_fraction_max 0.986
_diffrn_reflns_limit_h_max 16
_diffrn_reflns_limit_h_min -16
_diffrn_reflns_limit_k_max 11
_diffrn_reflns_limit_k_min -10
_diffrn_reflns_limit_l_max 21
_diffrn_reflns_limit_l_min -22
_diffrn_reflns_number 24592
_diffrn_reflns_point_group_measured_fraction_full 0.934
_diffrn_reflns_point_group_measured_fraction_max 0.908
_diffrn_reflns_theta_full 67.684
_diffrn_reflns_theta_max 73.758
_diffrn_reflns_theta_min 2.453
_diffrn_source 'micro-focus sealed X-ray tube'
_diffrn_source_type 'SuperNova (Cu) X-ray Source'
_exptl_absorpt_coefficient_mu 0.606
_exptl_absorpt_correction_T_max 1.00000
_exptl_absorpt_correction_T_min 0.63130
_exptl_absorpt_correction_type multi-scan
_exptl_absorpt_process_details
;
CrysAlisPro 1.171.38.43f (Rigaku Oxford Diffraction, 2015)
Empirical absorption correction using spherical harmonics,
 implemented in SCALE3 ABSPACK scaling algorithm.
;
_exptl_crystal_colour colourless
_exptl_crystal_colour_primary colourless
_exptl_crystal_density_diffrn 1.167
_exptl_crystal_description block
_exptl_crystal_F_000 888
_exptl_crystal_recrystallization_method 'Re-crystallisation from solvent: MeOH'
_exptl_crystal_size_max 0.12
_exptl_crystal_size_mid 0.11
_exptl_crystal_size_min 0.09
_refine_diff_density_max 0.198
_refine_diff_density_min -0.209
_refine_diff_density_rms 0.038
_refine_ls_abs_structure_details
;
 Flack x determined using 3400 quotients [(I+)-(I-)]/[(I+)+(I-)]
 (Parsons, Flack and Wagner, Acta Cryst. B69 (2013) 249-259).
;
_refine_ls_abs_structure_Flack 0.05(5)
_refine_ls_extinction_method none
_refine_ls_goodness_of_fit_ref 1.041
_refine_ls_hydrogen_treatment constr
_refine_ls_matrix_type full
_refine_ls_number_parameters 539
_refine_ls_number_reflns 8445
_refine_ls_number_restraints 1
_refine_ls_restrained_S_all 1.041
_refine_ls_R_factor_all 0.0312
_refine_ls_R_factor_gt 0.0307
_refine_ls_shift/su_max 0.001
_refine_ls_shift/su_mean 0.000
_refine_ls_structure_factor_coef Fsqd
_refine_ls_weighting_details 'w=1/[\s^2^(Fo^2^)+(0.0546P)^2^+0.1502P] where P=(Fo^2^+2Fc^2^)/3'
_refine_ls_weighting_scheme calc
_refine_ls_wR_factor_gt 0.0824
_refine_ls_wR_factor_ref 0.0831
_reflns_Friedel_coverage 0.735
_reflns_Friedel_fraction_full 0.859
_reflns_Friedel_fraction_max 0.821
_reflns_number_gt 8273
_reflns_number_total 8445
_reflns_threshold_expression 'I > 2\s(I)'
_cod_data_source_file d6ob00650g2.cif
_cod_data_source_block 58020-5
_cod_database_code 7161169
_shelx_shelxl_version_number 2018/3
_shelx_space_group_comment
;
The symmetry employed for this shelxl refinement is uniquely defined
by the following loop, which should always be used as a source of
symmetry information in preference to the above space-group names.
They are only intended as comments.
;
_shelx_estimated_absorpt_t_max 0.947
_shelx_estimated_absorpt_t_min 0.931
_reflns_odcompleteness_completeness 99.93
_reflns_odcompleteness_iscentric 1
_reflns_odcompleteness_theta 66.97
_olex2_refinement_description
;
1. Fixed Uiso
 At 1.2 times of:
  All C(H) groups, All C(H,H) groups
 At 1.5 times of:
  All C(H,H,H) groups, All O(H) groups
2.a Ternary CH refined with riding coordinates:
 C2(H2), C3(H3A), C6(H6), C7(H7), C9(H9), C14(H14), C18(H18), C19(H19),
 C27(H27), C28(H28), C31(H31), C32(H32), C34(H34), C39(H39), C43(H43), C44(H44)
2.b Secondary CH2 refined with riding coordinates:
 C1(H1A,H1B), C4(H4A,H4B), C5(H5A,H5B), C8(H8A,H8B), C13(H13A,H13B), C16(H16A,
 H16B), C17(H17A,H17B), C26(H26A,H26B), C29(H29A,H29B), C30(H30A,H30B),
 C33(H33A,H33B), C38(H38A,H38B), C41(H41A,H41B), C42(H42A,H42B)
2.c Idealised Me refined as rotating group:
 C20(H20A,H20B,H20C), C21(H21A,H21B,H21C), C23(H23A,H23B,H23C), C24(H24A,H24B,
 H24C), C25(H25A,H25B,H25C), C45(H45A,H45B,H45C), C46(H46A,H46B,H46C), C48(H48A,
 H48B,H48C), C49(H49A,H49B,H49C), C50(H50A,H50B,H50C)
2.d Idealised tetrahedral OH refined as rotating group:
 O1(H1), O3(H3), O4(H4), O5(H5), O7(H7A), O8(H8)
;
_olex2_date_sample_data_collection 2019-09-25
_olex2_submission_special_instructions 'No special instructions were received'
_oxdiff_exptl_absorpt_empirical_details
;
Empirical correction (ABSPACK) includes:
- Absorption correction using spherical harmonics
- Frame scaling
;
_oxdiff_exptl_absorpt_empirical_full_max 1.608
_oxdiff_exptl_absorpt_empirical_full_min 0.559

loop_
_space_group_symop_operation_xyz
'x, y, z'
'-x, y+1/2, -z'

loop_
_atom_site_label
_atom_site_type_symbol
_atom_site_fract_x
_atom_site_fract_y
_atom_site_fract_z
_atom_site_U_iso_or_equiv
_atom_site_adp_type
_atom_site_occupancy
_atom_site_site_symmetry_order
_atom_site_calc_flag
_atom_site_refinement_flags_posn
_atom_site_refinement_flags_adp
_atom_site_refinement_flags_occupancy
_atom_site_disorder_assembly
_atom_site_disorder_group
O1 O 0.63963(8) 0.27158(12) 0.72707(6) 0.0190(2) Uani 1 1 d . . . . .
H1 H 0.587723 0.234965 0.702959 0.028 Uiso 1 1 calc R U . . .
O2 O 0.47657(8) 0.09150(13) 0.72313(6) 0.0198(2) Uani 1 1 d . . . . .
O3 O 0.41604(8) 0.46252(12) 0.86206(6) 0.0167(2) Uani 1 1 d . . . . .
H3 H 0.443164 0.486519 0.827603 0.025 Uiso 1 1 calc R U . . .
O4 O 0.39185(9) 0.02382(13) 0.81084(6) 0.0191(2) Uani 1 1 d . . . . .
H4 H 0.381942 -0.045278 0.784551 0.029 Uiso 1 1 calc R U . . .
C1 C 0.26752(12) 0.34114(19) 0.94515(8) 0.0196(3) Uani 1 1 d . . . . .
H1A H 0.250594 0.301940 0.989862 0.023 Uiso 1 1 calc R U . . .
H1B H 0.279538 0.439242 0.953639 0.023 Uiso 1 1 calc R U . . .
C2 C 0.36775(11) 0.27345(18) 0.93116(8) 0.0158(3) Uani 1 1 d . . . . .
H2 H 0.357572 0.173093 0.929745 0.019 Uiso 1 1 calc R U . . .
C3 C 0.46025(12) 0.30665(18) 0.99571(8) 0.0192(3) Uani 1 1 d . . . . .
H3A H 0.481061 0.402394 0.989334 0.023 Uiso 1 1 calc R U . . .
C4 C 0.55572(13) 0.21363(18) 0.99514(9) 0.0213(4) Uani 1 1 d . . . . .
H4A H 0.574776 0.168781 1.043114 0.026 Uiso 1 1 calc R U . . .
H4B H 0.536534 0.141894 0.958115 0.026 Uiso 1 1 calc R U . . .
C5 C 0.64997(12) 0.2902(2) 0.97880(9) 0.0228(4) Uani 1 1 d . . . . .
H5A H 0.704866 0.223769 0.978419 0.027 Uiso 1 1 calc R U . . .
H5B H 0.673785 0.354975 1.018790 0.027 Uiso 1 1 calc R U . . .
C6 C 0.63025(12) 0.37026(18) 0.90407(8) 0.0176(3) Uani 1 1 d . . . . .
H6 H 0.587279 0.451777 0.907159 0.021 Uiso 1 1 calc R U . . .
C7 C 0.73062(12) 0.41204(19) 0.87826(9) 0.0204(3) Uani 1 1 d . . . . .
H7 H 0.712297 0.480924 0.838751 0.025 Uiso 1 1 calc R U . . .
C8 C 0.76085(12) 0.2792(2) 0.84274(9) 0.0236(4) Uani 1 1 d . . . . .
H8A H 0.805987 0.299283 0.808351 0.028 Uiso 1 1 calc R U . . .
H8B H 0.795827 0.215846 0.880366 0.028 Uiso 1 1 calc R U . . .
C9 C 0.65920(12) 0.21808(18) 0.80209(9) 0.0185(3) Uani 1 1 d . . . . .
H9 H 0.660915 0.116827 0.802645 0.022 Uiso 1 1 calc R U . . .
C10 C 0.57752(11) 0.27433(17) 0.84315(8) 0.0159(3) Uani 1 1 d . . . . .
C11 C 0.47699(12) 0.23920(17) 0.82843(8) 0.0154(3) Uani 1 1 d . . . . .
C12 C 0.38912(11) 0.31953(17) 0.85412(8) 0.0150(3) Uani 1 1 d . . . . .
C13 C 0.29283(11) 0.31086(18) 0.78955(8) 0.0162(3) Uani 1 1 d . . . . .
H13A H 0.309091 0.351575 0.744986 0.019 Uiso 1 1 calc R U . . .
H13B H 0.274382 0.214831 0.779160 0.019 Uiso 1 1 calc R U . . .
C14 C 0.20238(11) 0.38723(19) 0.81094(8) 0.0183(3) Uani 1 1 d . . . . .
H14 H 0.227805 0.480352 0.825428 0.022 Uiso 1 1 calc R U . . .
C15 C 0.17577(12) 0.32194(19) 0.88126(9) 0.0196(3) Uani 1 1 d . . . . .
C16 C 0.08046(13) 0.4068(2) 0.88842(10) 0.0280(4) Uani 1 1 d . . . . .
H16A H 0.099470 0.499630 0.905916 0.034 Uiso 1 1 calc R U . . .
H16B H 0.042120 0.362988 0.922029 0.034 Uiso 1 1 calc R U . . .
C17 C 0.01766(13) 0.4086(2) 0.80847(10) 0.0295(4) Uani 1 1 d . . . . .
H17A H -0.025108 0.490822 0.800159 0.035 Uiso 1 1 calc R U . . .
H17B H -0.026709 0.328052 0.799483 0.035 Uiso 1 1 calc R U . . .
C18 C 0.09700(12) 0.4079(2) 0.75566(9) 0.0220(4) Uani 1 1 d . . . . .
H18 H 0.097619 0.501097 0.734892 0.026 Uiso 1 1 calc R U . . .
C19 C 0.07025(13) 0.3067(2) 0.68955(9) 0.0251(4) Uani 1 1 d . . . . .
H19 H 0.092824 0.213752 0.706804 0.030 Uiso 1 1 calc R U . . .
C20 C 0.43063(14) 0.2961(2) 1.07237(8) 0.0269(4) Uani 1 1 d . . . . .
H20A H 0.378539 0.363559 1.075962 0.040 Uiso 1 1 calc R U . . .
H20B H 0.490455 0.312970 1.110381 0.040 Uiso 1 1 calc R U . . .
H20C H 0.404388 0.205300 1.078623 0.040 Uiso 1 1 calc R U . . .
C21 C 0.81492(13) 0.4743(2) 0.93797(10) 0.0264(4) Uani 1 1 d . . . . .
H21A H 0.787641 0.552155 0.960159 0.040 Uiso 1 1 calc R U . . .
H21B H 0.871441 0.503842 0.915962 0.040 Uiso 1 1 calc R U . . .
H21C H 0.838759 0.406087 0.975366 0.040 Uiso 1 1 calc R U . . .
C22 C 0.44857(11) 0.11381(17) 0.78157(8) 0.0163(3) Uani 1 1 d . . . . .
C23 C 0.14582(13) 0.16873(19) 0.87253(9) 0.0231(4) Uani 1 1 d . . . . .
H23A H 0.088275 0.158089 0.831930 0.035 Uiso 1 1 calc R U . . .
H23B H 0.127107 0.136033 0.917420 0.035 Uiso 1 1 calc R U . . .
H23C H 0.203358 0.116241 0.862774 0.035 Uiso 1 1 calc R U . . .
C24 C 0.12617(15) 0.3478(3) 0.62765(11) 0.0510(7) Uani 1 1 d . . . . .
H24A H 0.102602 0.437176 0.608818 0.077 Uiso 1 1 calc R U . . .
H24B H 0.111927 0.281054 0.588310 0.077 Uiso 1 1 calc R U . . .
H24C H 0.199160 0.351167 0.646874 0.077 Uiso 1 1 calc R U . . .
C25 C -0.04512(14) 0.3022(2) 0.65635(11) 0.0326(4) Uani 1 1 d . . . . .
H25A H -0.080900 0.257257 0.690467 0.049 Uiso 1 1 calc R U . . .
H25B H -0.056244 0.251741 0.610458 0.049 Uiso 1 1 calc R U . . .
H25C H -0.070771 0.394666 0.647259 0.049 Uiso 1 1 calc R U . . .
O5 O 0.36076(8) 0.76946(13) 0.75200(6) 0.0189(2) Uani 1 1 d . . . . .
H5 H 0.408659 0.728594 0.778493 0.028 Uiso 1 1 calc R U . . .
O6 O 0.52505(8) 0.58823(13) 0.76014(6) 0.0201(2) Uani 1 1 d . . . . .
O7 O 0.60171(8) 0.97030(12) 0.63509(6) 0.0167(2) Uani 1 1 d . . . . .
H7A H 0.569684 0.991878 0.667350 0.025 Uiso 1 1 calc R U . . .
O8 O 0.61714(9) 0.52814(13) 0.67521(6) 0.0191(2) Uani 1 1 d . . . . .
H8 H 0.624727 0.456656 0.699648 0.029 Uiso 1 1 calc R U . . .
C26 C 0.76202(12) 0.85183(18) 0.55996(8) 0.0180(3) Uani 1 1 d . . . . .
H26A H 0.783963 0.814373 0.516601 0.022 Uiso 1 1 calc R U . . .
H26B H 0.752981 0.950701 0.552744 0.022 Uiso 1 1 calc R U . . .
C27 C 0.65696(11) 0.78648(18) 0.56615(8) 0.0159(3) Uani 1 1 d . . . . .
H27 H 0.664549 0.685780 0.565248 0.019 Uiso 1 1 calc R U . . .
C28 C 0.57097(12) 0.82864(18) 0.49914(8) 0.0181(3) Uani 1 1 d . . . . .
H28 H 0.549784 0.923183 0.508083 0.022 Uiso 1 1 calc R U . . .
C29 C 0.47396(12) 0.73540(19) 0.49140(8) 0.0198(3) Uani 1 1 d . . . . .
H29A H 0.460078 0.695578 0.441973 0.024 Uiso 1 1 calc R U . . .
H29B H 0.489221 0.659912 0.526597 0.024 Uiso 1 1 calc R U . . .
C30 C 0.37612(12) 0.80866(19) 0.50416(8) 0.0208(3) Uani 1 1 d . . . . .
H30A H 0.320746 0.741388 0.499064 0.025 Uiso 1 1 calc R U . . .
H30B H 0.356454 0.877382 0.465520 0.025 Uiso 1 1 calc R U . . .
C31 C 0.38619(12) 0.88072(18) 0.58066(8) 0.0171(3) Uani 1 1 d . . . . .
H31 H 0.428504 0.964291 0.582407 0.021 Uiso 1 1 calc R U . . .
C32 C 0.28076(12) 0.91552(19) 0.60075(9) 0.0198(3) Uani 1 1 d . . . . .
H32 H 0.293273 0.982268 0.641660 0.024 Uiso 1 1 calc R U . . .
C33 C 0.24904(12) 0.7786(2) 0.63169(9) 0.0226(4) Uani 1 1 d . . . . .
H33A H 0.199164 0.794166 0.663152 0.027 Uiso 1 1 calc R U . . .
H33B H 0.219053 0.716652 0.591717 0.027 Uiso 1 1 calc R U . . .
C34 C 0.34850(12) 0.71892(18) 0.67631(8) 0.0178(3) Uani 1 1 d . . . . .
H34 H 0.348587 0.617699 0.674505 0.021 Uiso 1 1 calc R U . . .
C35 C 0.43462(11) 0.78070(18) 0.64097(8) 0.0160(3) Uani 1 1 d . . . . .
C36 C 0.53485(11) 0.74486(17) 0.65984(8) 0.0153(3) Uani 1 1 d . . . . .
C37 C 0.62705(11) 0.82694(17) 0.64158(8) 0.0155(3) Uani 1 1 d . . . . .
C38 C 0.71729(11) 0.81383(18) 0.71049(8) 0.0159(3) Uani 1 1 d . . . . .
H38A H 0.696113 0.852511 0.753858 0.019 Uiso 1 1 calc R U . . .
H38B H 0.733870 0.717097 0.720246 0.019 Uiso 1 1 calc R U . . .
C39 C 0.81231(12) 0.89023(18) 0.69606(8) 0.0172(3) Uani 1 1 d . . . . .
H39 H 0.789115 0.984078 0.681173 0.021 Uiso 1 1 calc R U . . .
C40 C 0.84661(12) 0.82593(18) 0.62828(9) 0.0179(3) Uani 1 1 d . . . . .
C41 C 0.94723(13) 0.9047(2) 0.62905(9) 0.0247(4) Uani 1 1 d . . . . .
H41A H 0.933753 0.999357 0.612542 0.030 Uiso 1 1 calc R U . . .
H41B H 0.988651 0.859860 0.597813 0.030 Uiso 1 1 calc R U . . .
C42 C 1.00061(13) 0.8990(2) 0.71123(9) 0.0263(4) Uani 1 1 d . . . . .
H42A H 1.048044 0.975847 0.723413 0.032 Uiso 1 1 calc R U . . .
H42B H 1.038935 0.813437 0.721894 0.032 Uiso 1 1 calc R U . . .
C43 C 0.91287(12) 0.90750(19) 0.75699(9) 0.0202(3) Uani 1 1 d . . . . .
H43 H 0.912789 1.002196 0.775898 0.024 Uiso 1 1 calc R U . . .
C44 C 0.92696(12) 0.8101(2) 0.82487(9) 0.0226(4) Uani 1 1 d . . . . .
H44 H 0.903590 0.717405 0.807745 0.027 Uiso 1 1 calc R U . . .
C45 C 0.60872(13) 0.8288(2) 0.42519(9) 0.0243(4) Uani 1 1 d . . . . .
H45A H 0.662731 0.895923 0.427289 0.036 Uiso 1 1 calc R U . . .
H45B H 0.552352 0.851780 0.385499 0.036 Uiso 1 1 calc R U . . .
H45C H 0.634651 0.738856 0.416566 0.036 Uiso 1 1 calc R U . . .
C46 C 0.19994(12) 0.9772(2) 0.53885(10) 0.0261(4) Uani 1 1 d . . . . .
H46A H 0.227307 1.058612 0.519974 0.039 Uiso 1 1 calc R U . . .
H46B H 0.139580 1.001009 0.557902 0.039 Uiso 1 1 calc R U . . .
H46C H 0.181894 0.910792 0.499597 0.039 Uiso 1 1 calc R U . . .
C47 C 0.55839(11) 0.61533(17) 0.70434(8) 0.0164(3) Uani 1 1 d . . . . .
C48 C 0.87125(12) 0.67098(18) 0.63696(9) 0.0204(3) Uani 1 1 d . . . . .
H48A H 0.920443 0.655749 0.682183 0.031 Uiso 1 1 calc R U . . .
H48B H 0.899607 0.639706 0.595591 0.031 Uiso 1 1 calc R U . . .
H48C H 0.809104 0.620651 0.638534 0.031 Uiso 1 1 calc R U . . .
C49 C 0.86256(15) 0.8595(3) 0.88038(10) 0.0363(5) Uani 1 1 d . . . . .
H49A H 0.884572 0.950373 0.897547 0.054 Uiso 1 1 calc R U . . .
H49B H 0.871638 0.797092 0.921802 0.054 Uiso 1 1 calc R U . . .
H49C H 0.791016 0.861967 0.856687 0.054 Uiso 1 1 calc R U . . .
C50 C 1.03945(14) 0.8009(2) 0.86608(10) 0.0323(4) Uani 1 1 d . . . . .
H50A H 1.080074 0.756486 0.834900 0.048 Uiso 1 1 calc R U . . .
H50B H 1.043040 0.748124 0.910782 0.048 Uiso 1 1 calc R U . . .
H50C H 1.065726 0.892184 0.878379 0.048 Uiso 1 1 calc R U . . .

loop_
_atom_site_aniso_label
_atom_site_aniso_U_11
_atom_site_aniso_U_22
_atom_site_aniso_U_33
_atom_site_aniso_U_23
_atom_site_aniso_U_13
_atom_site_aniso_U_12
O1 0.0196(5) 0.0159(6) 0.0220(5) -0.0013(5) 0.0054(4) -0.0009(5)
O2 0.0202(5) 0.0197(7) 0.0203(5) -0.0048(5) 0.0058(4) -0.0014(5)
O3 0.0198(5) 0.0126(6) 0.0190(5) 0.0006(4) 0.0069(4) 0.0000(5)
O4 0.0225(6) 0.0147(6) 0.0201(5) -0.0021(5) 0.0045(4) -0.0028(5)
C1 0.0228(8) 0.0187(9) 0.0189(7) -0.0006(6) 0.0081(6) -0.0004(6)
C2 0.0200(7) 0.0127(8) 0.0148(7) 0.0010(6) 0.0037(5) -0.0004(6)
C3 0.0246(8) 0.0171(9) 0.0153(7) 0.0001(6) 0.0025(6) -0.0034(7)
C4 0.0261(8) 0.0170(9) 0.0189(7) 0.0038(6) -0.0005(6) -0.0009(7)
C5 0.0219(8) 0.0242(10) 0.0199(7) 0.0028(7) -0.0019(6) -0.0001(7)
C6 0.0160(7) 0.0156(9) 0.0196(7) 0.0004(6) -0.0003(5) -0.0010(6)
C7 0.0169(7) 0.0200(9) 0.0227(8) -0.0002(6) 0.0000(6) -0.0014(6)
C8 0.0153(7) 0.0243(10) 0.0302(8) -0.0027(7) 0.0024(6) 0.0009(7)
C9 0.0169(7) 0.0151(9) 0.0233(8) -0.0003(6) 0.0038(6) 0.0025(6)
C10 0.0177(7) 0.0127(8) 0.0167(7) 0.0020(6) 0.0016(5) 0.0030(6)
C11 0.0179(7) 0.0135(9) 0.0145(6) 0.0006(6) 0.0024(5) 0.0021(6)
C12 0.0152(7) 0.0143(9) 0.0153(7) -0.0004(6) 0.0025(5) 0.0001(6)
C13 0.0156(7) 0.0175(9) 0.0152(7) 0.0012(6) 0.0024(5) 0.0016(6)
C14 0.0171(7) 0.0175(9) 0.0213(7) 0.0027(6) 0.0063(6) 0.0029(6)
C15 0.0190(7) 0.0209(10) 0.0202(7) 0.0025(6) 0.0074(6) 0.0019(7)
C16 0.0232(8) 0.0348(11) 0.0293(9) 0.0024(8) 0.0128(7) 0.0081(8)
C17 0.0203(8) 0.0385(12) 0.0311(9) 0.0060(8) 0.0085(7) 0.0097(8)
C18 0.0174(7) 0.0231(10) 0.0261(8) 0.0067(7) 0.0053(6) 0.0055(7)
C19 0.0221(8) 0.0266(11) 0.0251(8) 0.0050(7) 0.0014(6) 0.0078(7)
C20 0.0327(9) 0.0313(11) 0.0159(7) 0.0001(7) 0.0025(6) -0.0065(8)
C21 0.0178(7) 0.0291(11) 0.0298(9) -0.0031(8) -0.0012(6) -0.0042(7)
C22 0.0130(7) 0.0162(9) 0.0187(7) 0.0018(6) 0.0004(5) 0.0022(6)
C23 0.0220(8) 0.0246(10) 0.0222(8) 0.0049(7) 0.0030(6) -0.0034(7)
C24 0.0279(10) 0.103(2) 0.0217(9) -0.0023(11) 0.0029(7) -0.0070(12)
C25 0.0228(8) 0.0303(12) 0.0427(10) -0.0030(9) 0.0014(7) -0.0003(8)
O5 0.0209(5) 0.0175(6) 0.0184(5) 0.0005(5) 0.0044(4) 0.0006(5)
O6 0.0224(5) 0.0192(7) 0.0196(5) 0.0039(5) 0.0066(4) 0.0011(5)
O7 0.0198(5) 0.0127(6) 0.0189(5) -0.0005(4) 0.0070(4) 0.0009(4)
O8 0.0222(5) 0.0143(6) 0.0214(5) 0.0016(5) 0.0059(4) 0.0022(5)
C26 0.0209(8) 0.0168(9) 0.0171(7) 0.0001(6) 0.0060(6) 0.0002(6)
C27 0.0180(7) 0.0136(9) 0.0166(7) -0.0010(6) 0.0048(5) 0.0008(6)
C28 0.0226(8) 0.0162(9) 0.0155(7) -0.0002(6) 0.0035(6) 0.0024(6)
C29 0.0232(8) 0.0192(9) 0.0160(7) -0.0030(6) 0.0011(6) 0.0002(6)
C30 0.0205(7) 0.0237(10) 0.0168(7) -0.0011(6) 0.0007(6) -0.0010(7)
C31 0.0162(7) 0.0165(9) 0.0181(7) 0.0001(6) 0.0021(5) -0.0012(6)
C32 0.0154(7) 0.0220(9) 0.0212(7) 0.0006(7) 0.0015(6) 0.0013(6)
C33 0.0176(7) 0.0236(10) 0.0258(8) 0.0021(7) 0.0026(6) -0.0016(7)
C34 0.0171(7) 0.0169(9) 0.0194(7) -0.0005(6) 0.0037(6) -0.0021(6)
C35 0.0181(7) 0.0140(8) 0.0155(7) -0.0026(6) 0.0024(5) -0.0016(6)
C36 0.0173(7) 0.0144(9) 0.0143(6) -0.0009(6) 0.0031(5) -0.0020(6)
C37 0.0173(7) 0.0132(9) 0.0159(7) 0.0003(6) 0.0028(5) 0.0001(6)
C38 0.0159(7) 0.0153(9) 0.0162(7) -0.0004(6) 0.0026(5) -0.0016(6)
C39 0.0183(7) 0.0151(9) 0.0184(7) -0.0021(6) 0.0038(6) -0.0022(6)
C40 0.0175(7) 0.0183(9) 0.0187(7) -0.0007(6) 0.0055(6) -0.0011(6)
C41 0.0219(8) 0.0269(10) 0.0274(8) -0.0009(7) 0.0105(7) -0.0047(7)
C42 0.0187(8) 0.0314(11) 0.0297(9) -0.0042(8) 0.0071(6) -0.0080(7)
C43 0.0193(7) 0.0190(9) 0.0222(8) -0.0037(6) 0.0040(6) -0.0041(6)
C44 0.0216(8) 0.0224(10) 0.0223(8) -0.0021(7) 0.0006(6) -0.0040(7)
C45 0.0259(8) 0.0300(11) 0.0168(7) 0.0026(6) 0.0043(6) 0.0047(7)
C46 0.0178(8) 0.0291(11) 0.0296(9) 0.0063(8) 0.0001(6) 0.0013(7)
C47 0.0157(7) 0.0154(9) 0.0174(7) -0.0021(6) 0.0016(5) -0.0006(6)
C48 0.0198(7) 0.0197(10) 0.0212(7) -0.0025(6) 0.0027(6) 0.0021(6)
C49 0.0321(10) 0.0553(15) 0.0210(8) 0.0006(8) 0.0039(7) 0.0042(9)
C50 0.0266(9) 0.0337(12) 0.0324(9) 0.0040(8) -0.0043(7) -0.0018(8)

loop_
_atom_type_symbol
_atom_type_description
_atom_type_scat_dispersion_real
_atom_type_scat_dispersion_imag
_atom_type_scat_source
C C 0.0181 0.0091 'International Tables Vol C Tables 4.2.6.8 and 6.1.1.4'
H H 0.0000 0.0000 'International Tables Vol C Tables 4.2.6.8 and 6.1.1.4'
O O 0.0492 0.0322 'International Tables Vol C Tables 4.2.6.8 and 6.1.1.4'

loop_
_geom_angle_atom_site_label_1
_geom_angle_atom_site_label_2
_geom_angle_atom_site_label_3
_geom_angle
_geom_angle_site_symmetry_1
_geom_angle_site_symmetry_3
_geom_angle_publ_flag
C9 O1 H1 109.5 . . ?
C12 O3 H3 109.5 . . ?
C22 O4 H4 109.5 . . ?
H1A C1 H1B 107.7 . . ?
C2 C1 H1A 108.9 . . ?
C2 C1 H1B 108.9 . . ?
C15 C1 H1A 108.9 . . ?
C15 C1 H1B 108.9 . . ?
C15 C1 C2 113.49(13) . . ?
C1 C2 H2 107.9 . . ?
C1 C2 C3 110.83(13) . . ?
C1 C2 C12 110.11(12) . . ?
C3 C2 H2 107.9 . . ?
C3 C2 C12 112.07(12) . . ?
C12 C2 H2 107.9 . . ?
C2 C3 H3A 107.5 . . ?
C4 C3 C2 113.07(13) . . ?
C4 C3 H3A 107.5 . . ?
C20 C3 C2 112.33(13) . . ?
C20 C3 H3A 107.5 . . ?
C20 C3 C4 108.77(13) . . ?
C3 C4 H4A 108.6 . . ?
C3 C4 H4B 108.6 . . ?
H4A C4 H4B 107.6 . . ?
C5 C4 C3 114.53(14) . . ?
C5 C4 H4A 108.6 . . ?
C5 C4 H4B 108.6 . . ?
C4 C5 H5A 108.6 . . ?
C4 C5 H5B 108.6 . . ?
C4 C5 C6 114.46(12) . . ?
H5A C5 H5B 107.6 . . ?
C6 C5 H5A 108.6 . . ?
C6 C5 H5B 108.6 . . ?
C5 C6 H6 110.4 . . ?
C7 C6 C5 113.36(13) . . ?
C7 C6 H6 110.4 . . ?
C10 C6 C5 108.66(14) . . ?
C10 C6 H6 110.4 . . ?
C10 C6 C7 103.36(12) . . ?
C6 C7 H7 107.6 . . ?
C8 C7 C6 102.86(14) . . ?
C8 C7 H7 107.6 . . ?
C21 C7 C6 115.56(13) . . ?
C21 C7 H7 107.6 . . ?
C21 C7 C8 115.07(14) . . ?
C7 C8 H8A 110.8 . . ?
C7 C8 H8B 110.8 . . ?
H8A C8 H8B 108.9 . . ?
C9 C8 C7 104.86(13) . . ?
C9 C8 H8A 110.8 . . ?
C9 C8 H8B 110.8 . . ?
O1 C9 C8 107.65(13) . . ?
O1 C9 H9 111.5 . . ?
O1 C9 C10 109.30(12) . . ?
C8 C9 H9 111.5 . . ?
C8 C9 C10 105.03(13) . . ?
C10 C9 H9 111.5 . . ?
C6 C10 C9 108.38(13) . . ?
C11 C10 C6 126.56(14) . . ?
C11 C10 C9 125.02(14) . . ?
C10 C11 C12 125.62(14) . . ?
C10 C11 C22 116.58(14) . . ?
C22 C11 C12 117.78(13) . . ?
O3 C12 C2 105.65(12) . . ?
O3 C12 C11 109.34(12) . . ?
O3 C12 C13 106.19(12) . . ?
C11 C12 C2 114.44(12) . . ?
C11 C12 C13 106.83(12) . . ?
C13 C12 C2 114.04(12) . . ?
C12 C13 H13A 109.7 . . ?
C12 C13 H13B 109.7 . . ?
H13A C13 H13B 108.2 . . ?
C14 C13 C12 109.98(12) . . ?
C14 C13 H13A 109.7 . . ?
C14 C13 H13B 109.7 . . ?
C13 C14 H14 105.8 . . ?
C13 C14 C15 109.77(13) . . ?
C13 C14 C18 122.54(13) . . ?
C15 C14 H14 105.8 . . ?
C15 C14 C18 106.00(12) . . ?
C18 C14 H14 105.8 . . ?
C1 C15 C14 108.53(13) . . ?
C1 C15 C16 114.31(14) . . ?
C1 C15 C23 110.37(14) . . ?
C16 C15 C14 100.34(13) . . ?
C16 C15 C23 109.14(14) . . ?
C23 C15 C14 113.92(14) . . ?
C15 C16 H16A 111.2 . . ?
C15 C16 H16B 111.2 . . ?
C15 C16 C17 102.85(14) . . ?
H16A C16 H16B 109.1 . . ?
C17 C16 H16A 111.2 . . ?
C17 C16 H16B 111.2 . . ?
C16 C17 H17A 110.3 . . ?
C16 C17 H17B 110.3 . . ?
C16 C17 C18 106.92(14) . . ?
H17A C17 H17B 108.6 . . ?
C18 C17 H17A 110.3 . . ?
C18 C17 H17B 110.3 . . ?
C14 C18 H18 107.2 . . ?
C17 C18 C14 102.57(13) . . ?
C17 C18 H18 107.2 . . ?
C19 C18 C14 117.71(14) . . ?
C19 C18 C17 114.40(15) . . ?
C19 C18 H18 107.2 . . ?
C18 C19 H19 108.6 . . ?
C24 C19 C18 110.53(17) . . ?
C24 C19 H19 108.6 . . ?
C24 C19 C25 107.55(15) . . ?
C25 C19 C18 112.81(15) . . ?
C25 C19 H19 108.6 . . ?
C3 C20 H20A 109.5 . . ?
C3 C20 H20B 109.5 . . ?
C3 C20 H20C 109.5 . . ?
H20A C20 H20B 109.5 . . ?
H20A C20 H20C 109.5 . . ?
H20B C20 H20C 109.5 . . ?
C7 C21 H21A 109.5 . . ?
C7 C21 H21B 109.5 . . ?
C7 C21 H21C 109.5 . . ?
H21A C21 H21B 109.5 . . ?
H21A C21 H21C 109.5 . . ?
H21B C21 H21C 109.5 . . ?
O2 C22 O4 122.14(15) . . ?
O2 C22 C11 124.42(15) . . ?
O4 C22 C11 113.40(13) . . ?
C15 C23 H23A 109.5 . . ?
C15 C23 H23B 109.5 . . ?
C15 C23 H23C 109.5 . . ?
H23A C23 H23B 109.5 . . ?
H23A C23 H23C 109.5 . . ?
H23B C23 H23C 109.5 . . ?
C19 C24 H24A 109.5 . . ?
C19 C24 H24B 109.5 . . ?
C19 C24 H24C 109.5 . . ?
H24A C24 H24B 109.5 . . ?
H24A C24 H24C 109.5 . . ?
H24B C24 H24C 109.5 . . ?
C19 C25 H25A 109.5 . . ?
C19 C25 H25B 109.5 . . ?
C19 C25 H25C 109.5 . . ?
H25A C25 H25B 109.5 . . ?
H25A C25 H25C 109.5 . . ?
H25B C25 H25C 109.5 . . ?
C34 O5 H5 109.5 . . ?
C37 O7 H7A 109.5 . . ?
C47 O8 H8 109.5 . . ?
H26A C26 H26B 107.8 . . ?
C27 C26 H26A 108.9 . . ?
C27 C26 H26B 108.9 . . ?
C40 C26 H26A 108.9 . . ?
C40 C26 H26B 108.9 . . ?
C40 C26 C27 113.19(12) . . ?
C26 C27 H27 108.0 . . ?
C26 C27 C28 111.10(12) . . ?
C26 C27 C37 110.43(12) . . ?
C28 C27 H27 108.0 . . ?
C28 C27 C37 111.26(12) . . ?
C37 C27 H27 108.0 . . ?
C27 C28 H28 107.5 . . ?
C29 C28 C27 112.43(13) . . ?
C29 C28 H28 107.5 . . ?
C45 C28 C27 112.71(13) . . ?
C45 C28 H28 107.5 . . ?
C45 C28 C29 109.02(13) . . ?
C28 C29 H29A 108.5 . . ?
C28 C29 H29B 108.5 . . ?
H29A C29 H29B 107.5 . . ?
C30 C29 C28 115.07(14) . . ?
C30 C29 H29A 108.5 . . ?
C30 C29 H29B 108.5 . . ?
C29 C30 H30A 108.5 . . ?
C29 C30 H30B 108.5 . . ?
C29 C30 C31 114.98(12) . . ?
H30A C30 H30B 107.5 . . ?
C31 C30 H30A 108.5 . . ?
C31 C30 H30B 108.5 . . ?
C30 C31 H31 110.3 . . ?
C32 C31 C30 113.17(12) . . ?
C32 C31 H31 110.3 . . ?
C35 C31 C30 108.90(14) . . ?
C35 C31 H31 110.3 . . ?
C35 C31 C32 103.60(12) . . ?
C31 C32 H32 107.6 . . ?
C33 C32 C31 103.02(13) . . ?
C33 C32 H32 107.6 . . ?
C46 C32 C31 116.10(13) . . ?
C46 C32 H32 107.6 . . ?
C46 C32 C33 114.43(14) . . ?
C32 C33 H33A 110.8 . . ?
C32 C33 H33B 110.8 . . ?
H33A C33 H33B 108.8 . . ?
C34 C33 C32 104.96(13) . . ?
C34 C33 H33A 110.8 . . ?
C34 C33 H33B 110.8 . . ?
O5 C34 C33 108.06(13) . . ?
O5 C34 H34 111.6 . . ?
O5 C34 C35 108.72(12) . . ?
C33 C34 H34 111.6 . . ?
C33 C34 C35 104.93(13) . . ?
C35 C34 H34 111.6 . . ?
C31 C35 C34 108.43(12) . . ?
C36 C35 C31 127.24(14) . . ?
C36 C35 C34 124.27(14) . . ?
C35 C36 C37 126.09(15) . . ?
C35 C36 C47 116.41(14) . . ?
C47 C36 C37 117.48(13) . . ?
O7 C37 C27 105.41(12) . . ?
O7 C37 C36 109.62(12) . . ?
O7 C37 C38 105.99(12) . . ?
C27 C37 C38 114.30(12) . . ?
C36 C37 C27 114.28(12) . . ?
C36 C37 C38 106.89(12) . . ?
C37 C38 H38A 109.7 . . ?
C37 C38 H38B 109.7 . . ?
H38A C38 H38B 108.2 . . ?
C39 C38 C37 110.04(12) . . ?
C39 C38 H38A 109.7 . . ?
C39 C38 H38B 109.7 . . ?
C38 C39 H39 106.0 . . ?
C38 C39 C40 109.18(13) . . ?
C38 C39 C43 122.58(13) . . ?
C40 C39 H39 106.0 . . ?
C40 C39 C43 106.12(12) . . ?
C43 C39 H39 106.0 . . ?
C26 C40 C39 108.31(12) . . ?
C26 C40 C41 114.81(14) . . ?
C26 C40 C48 110.57(13) . . ?
C41 C40 C39 100.65(13) . . ?
C41 C40 C48 108.63(14) . . ?
C48 C40 C39 113.65(14) . . ?
C40 C41 H41A 111.2 . . ?
C40 C41 H41B 111.2 . . ?
C40 C41 C42 102.76(13) . . ?
H41A C41 H41B 109.1 . . ?
C42 C41 H41A 111.2 . . ?
C42 C41 H41B 111.2 . . ?
C41 C42 H42A 110.5 . . ?
C41 C42 H42B 110.5 . . ?
C41 C42 C43 106.33(13) . . ?
H42A C42 H42B 108.7 . . ?
C43 C42 H42A 110.5 . . ?
C43 C42 H42B 110.5 . . ?
C39 C43 H43 107.0 . . ?
C42 C43 C39 102.97(12) . . ?
C42 C43 H43 107.0 . . ?
C44 C43 C39 117.48(14) . . ?
C44 C43 C42 114.70(15) . . ?
C44 C43 H43 107.0 . . ?
C43 C44 H44 108.6 . . ?
C49 C44 C43 110.70(16) . . ?
C49 C44 H44 108.6 . . ?
C49 C44 C50 107.58(14) . . ?
C50 C44 C43 112.67(14) . . ?
C50 C44 H44 108.6 . . ?
C28 C45 H45A 109.5 . . ?
C28 C45 H45B 109.5 . . ?
C28 C45 H45C 109.5 . . ?
H45A C45 H45B 109.5 . . ?
H45A C45 H45C 109.5 . . ?
H45B C45 H45C 109.5 . . ?
C32 C46 H46A 109.5 . . ?
C32 C46 H46B 109.5 . . ?
C32 C46 H46C 109.5 . . ?
H46A C46 H46B 109.5 . . ?
H46A C46 H46C 109.5 . . ?
H46B C46 H46C 109.5 . . ?
O6 C47 O8 122.54(15) . . ?
O6 C47 C36 124.63(15) . . ?
O8 C47 C36 112.79(13) . . ?
C40 C48 H48A 109.5 . . ?
C40 C48 H48B 109.5 . . ?
C40 C48 H48C 109.5 . . ?
H48A C48 H48B 109.5 . . ?
H48A C48 H48C 109.5 . . ?
H48B C48 H48C 109.5 . . ?
C44 C49 H49A 109.5 . . ?
C44 C49 H49B 109.5 . . ?
C44 C49 H49C 109.5 . . ?
H49A C49 H49B 109.5 . . ?
H49A C49 H49C 109.5 . . ?
H49B C49 H49C 109.5 . . ?
C44 C50 H50A 109.5 . . ?
C44 C50 H50B 109.5 . . ?
C44 C50 H50C 109.5 . . ?
H50A C50 H50B 109.5 . . ?
H50A C50 H50C 109.5 . . ?
H50B C50 H50C 109.5 . . ?

loop_
_geom_bond_atom_site_label_1
_geom_bond_atom_site_label_2
_geom_bond_distance
_geom_bond_site_symmetry_2
_geom_bond_publ_flag
O1 H1 0.8200 . ?
O1 C9 1.4471(19) . ?
O2 C22 1.2216(19) . ?
O3 H3 0.8200 . ?
O3 C12 1.429(2) . ?
O4 H4 0.8200 . ?
O4 C22 1.329(2) . ?
C1 H1A 0.9700 . ?
C1 H1B 0.9700 . ?
C1 C2 1.544(2) . ?
C1 C15 1.523(2) . ?
C2 H2 0.9800 . ?
C2 C3 1.5595(19) . ?
C2 C12 1.5616(19) . ?
C3 H3A 0.9800 . ?
C3 C4 1.551(2) . ?
C3 C20 1.537(2) . ?
C4 H4A 0.9700 . ?
C4 H4B 0.9700 . ?
C4 C5 1.529(2) . ?
C5 H5A 0.9700 . ?
C5 H5B 0.9700 . ?
C5 C6 1.553(2) . ?
C6 H6 0.9800 . ?
C6 C7 1.547(2) . ?
C6 C10 1.514(2) . ?
C7 H7 0.9800 . ?
C7 C8 1.530(2) . ?
C7 C21 1.525(2) . ?
C8 H8A 0.9700 . ?
C8 H8B 0.9700 . ?
C8 C9 1.522(2) . ?
C9 H9 0.9800 . ?
C9 C10 1.533(2) . ?
C10 C11 1.346(2) . ?
C11 C12 1.546(2) . ?
C11 C22 1.492(2) . ?
C12 C13 1.5614(19) . ?
C13 H13A 0.9700 . ?
C13 H13B 0.9700 . ?
C13 C14 1.521(2) . ?
C14 H14 0.9800 . ?
C14 C15 1.540(2) . ?
C14 C18 1.566(2) . ?
C15 C16 1.531(2) . ?
C15 C23 1.535(3) . ?
C16 H16A 0.9700 . ?
C16 H16B 0.9700 . ?
C16 C17 1.538(2) . ?
C17 H17A 0.9700 . ?
C17 H17B 0.9700 . ?
C17 C18 1.562(2) . ?
C18 H18 0.9800 . ?
C18 C19 1.546(3) . ?
C19 H19 0.9800 . ?
C19 C24 1.526(3) . ?
C19 C25 1.527(2) . ?
C20 H20A 0.9600 . ?
C20 H20B 0.9600 . ?
C20 H20C 0.9600 . ?
C21 H21A 0.9600 . ?
C21 H21B 0.9600 . ?
C21 H21C 0.9600 . ?
C23 H23A 0.9600 . ?
C23 H23B 0.9600 . ?
C23 H23C 0.9600 . ?
C24 H24A 0.9600 . ?
C24 H24B 0.9600 . ?
C24 H24C 0.9600 . ?
C25 H25A 0.9600 . ?
C25 H25B 0.9600 . ?
C25 H25C 0.9600 . ?
O5 H5 0.8200 . ?
O5 C34 1.4524(18) . ?
O6 C47 1.2212(19) . ?
O7 H7A 0.8200 . ?
O7 C37 1.426(2) . ?
O8 H8 0.8200 . ?
O8 C47 1.3282(19) . ?
C26 H26A 0.9700 . ?
C26 H26B 0.9700 . ?
C26 C27 1.550(2) . ?
C26 C40 1.528(2) . ?
C27 H27 0.9800 . ?
C27 C28 1.556(2) . ?
C27 C37 1.564(2) . ?
C28 H28 0.9800 . ?
C28 C29 1.551(2) . ?
C28 C45 1.537(2) . ?
C29 H29A 0.9700 . ?
C29 H29B 0.9700 . ?
C29 C30 1.532(2) . ?
C30 H30A 0.9700 . ?
C30 H30B 0.9700 . ?
C30 C31 1.551(2) . ?
C31 H31 0.9800 . ?
C31 C32 1.547(2) . ?
C31 C35 1.515(2) . ?
C32 H32 0.9800 . ?
C32 C33 1.532(2) . ?
C32 C46 1.520(2) . ?
C33 H33A 0.9700 . ?
C33 H33B 0.9700 . ?
C33 C34 1.519(2) . ?
C34 H34 0.9800 . ?
C34 C35 1.538(2) . ?
C35 C36 1.347(2) . ?
C36 C37 1.545(2) . ?
C36 C47 1.495(2) . ?
C37 C38 1.5638(19) . ?
C38 H38A 0.9700 . ?
C38 H38B 0.9700 . ?
C38 C39 1.524(2) . ?
C39 H39 0.9800 . ?
C39 C40 1.538(2) . ?
C39 C43 1.568(2) . ?
C40 C41 1.530(2) . ?
C40 C48 1.536(2) . ?
C41 H41A 0.9700 . ?
C41 H41B 0.9700 . ?
C41 C42 1.536(2) . ?
C42 H42A 0.9700 . ?
C42 H42B 0.9700 . ?
C42 C43 1.562(2) . ?
C43 H43 0.9800 . ?
C43 C44 1.545(2) . ?
C44 H44 0.9800 . ?
C44 C49 1.528(2) . ?
C44 C50 1.532(2) . ?
C45 H45A 0.9600 . ?
C45 H45B 0.9600 . ?
C45 H45C 0.9600 . ?
C46 H46A 0.9600 . ?
C46 H46B 0.9600 . ?
C46 H46C 0.9600 . ?
C48 H48A 0.9600 . ?
C48 H48B 0.9600 . ?
C48 H48C 0.9600 . ?
C49 H49A 0.9600 . ?
C49 H49B 0.9600 . ?
C49 H49C 0.9600 . ?
C50 H50A 0.9600 . ?
C50 H50B 0.9600 . ?
C50 H50C 0.9600 . ?

loop_
_geom_torsion_atom_site_label_1
_geom_torsion_atom_site_label_2
_geom_torsion_atom_site_label_3
_geom_torsion_atom_site_label_4
_geom_torsion
_geom_torsion_site_symmetry_1
_geom_torsion_site_symmetry_2
_geom_torsion_site_symmetry_3
_geom_torsion_site_symmetry_4
_geom_torsion_publ_flag
O1 C9 C10 C6 -113.02(14) . . . . ?
O1 C9 C10 C11 69.2(2) . . . . ?
O3 C12 C13 C14 -63.72(15) . . . . ?
C1 C2 C3 C4 165.73(13) . . . . ?
C1 C2 C3 C20 42.1(2) . . . . ?
C1 C2 C12 O3 69.53(15) . . . . ?
C1 C2 C12 C11 -170.13(13) . . . . ?
C1 C2 C12 C13 -46.70(18) . . . . ?
C1 C15 C16 C17 161.06(15) . . . . ?
C2 C1 C15 C14 -59.81(19) . . . . ?
C2 C1 C15 C16 -170.85(14) . . . . ?
C2 C1 C15 C23 65.68(18) . . . . ?
C2 C3 C4 C5 113.56(15) . . . . ?
C2 C12 C13 C14 52.20(18) . . . . ?
C3 C2 C12 O3 -54.32(16) . . . . ?
C3 C2 C12 C11 66.01(17) . . . . ?
C3 C2 C12 C13 -170.55(14) . . . . ?
C3 C4 C5 C6 -57.04(19) . . . . ?
C4 C5 C6 C7 -163.94(15) . . . . ?
C4 C5 C6 C10 -49.64(19) . . . . ?
C5 C6 C7 C8 80.80(16) . . . . ?
C5 C6 C7 C21 -45.4(2) . . . . ?
C5 C6 C10 C9 -99.28(15) . . . . ?
C5 C6 C10 C11 78.5(2) . . . . ?
C6 C7 C8 C9 38.74(16) . . . . ?
C6 C10 C11 C12 19.2(3) . . . . ?
C6 C10 C11 C22 -162.53(15) . . . . ?
C7 C6 C10 C9 21.41(17) . . . . ?
C7 C6 C10 C11 -160.83(16) . . . . ?
C7 C8 C9 O1 90.94(15) . . . . ?
C7 C8 C9 C10 -25.46(17) . . . . ?
C8 C9 C10 C6 2.23(17) . . . . ?
C8 C9 C10 C11 -175.57(16) . . . . ?
C9 C10 C11 C12 -163.43(14) . . . . ?
C9 C10 C11 C22 14.9(2) . . . . ?
C10 C6 C7 C8 -36.64(15) . . . . ?
C10 C6 C7 C21 -162.86(15) . . . . ?
C10 C11 C12 O3 28.5(2) . . . . ?
C10 C11 C12 C2 -89.73(19) . . . . ?
C10 C11 C12 C13 143.04(16) . . . . ?
C10 C11 C22 O2 -48.4(2) . . . . ?
C10 C11 C22 O4 129.23(15) . . . . ?
C11 C12 C13 C14 179.66(13) . . . . ?
C12 C2 C3 C4 -70.82(17) . . . . ?
C12 C2 C3 C20 165.59(14) . . . . ?
C12 C11 C22 O2 130.00(16) . . . . ?
C12 C11 C22 O4 -52.34(18) . . . . ?
C12 C13 C14 C15 -59.84(17) . . . . ?
C12 C13 C14 C18 174.94(15) . . . . ?
C13 C14 C15 C1 63.68(17) . . . . ?
C13 C14 C15 C16 -176.16(14) . . . . ?
C13 C14 C15 C23 -59.70(17) . . . . ?
C13 C14 C18 C17 148.70(16) . . . . ?
C13 C14 C18 C19 22.2(2) . . . . ?
C14 C15 C16 C17 45.15(17) . . . . ?
C14 C18 C19 C24 -79.9(2) . . . . ?
C14 C18 C19 C25 159.66(16) . . . . ?
C15 C1 C2 C3 175.58(14) . . . . ?
C15 C1 C2 C12 51.01(18) . . . . ?
C15 C14 C18 C17 21.81(19) . . . . ?
C15 C14 C18 C19 -104.72(17) . . . . ?
C15 C16 C17 C18 -32.7(2) . . . . ?
C16 C17 C18 C14 6.7(2) . . . . ?
C16 C17 C18 C19 135.32(17) . . . . ?
C17 C18 C19 C24 159.57(16) . . . . ?
C17 C18 C19 C25 39.1(2) . . . . ?
C18 C14 C15 C1 -162.09(14) . . . . ?
C18 C14 C15 C16 -41.92(17) . . . . ?
C18 C14 C15 C23 74.54(17) . . . . ?
C20 C3 C4 C5 -120.92(15) . . . . ?
C21 C7 C8 C9 165.28(14) . . . . ?
C22 C11 C12 O3 -149.75(13) . . . . ?
C22 C11 C12 C2 91.99(16) . . . . ?
C22 C11 C12 C13 -35.24(18) . . . . ?
C23 C15 C16 C17 -74.82(18) . . . . ?
O5 C34 C35 C31 -111.88(14) . . . . ?
O5 C34 C35 C36 70.7(2) . . . . ?
O7 C37 C38 C39 -64.23(15) . . . . ?
C26 C27 C28 C29 164.08(13) . . . . ?
C26 C27 C28 C45 40.38(19) . . . . ?
C26 C27 C37 O7 70.82(15) . . . . ?
C26 C27 C37 C36 -168.75(13) . . . . ?
C26 C27 C37 C38 -45.15(18) . . . . ?
C26 C40 C41 C42 161.66(15) . . . . ?
C27 C26 C40 C39 -60.56(18) . . . . ?
C27 C26 C40 C41 -172.12(14) . . . . ?
C27 C26 C40 C48 64.56(17) . . . . ?
C27 C28 C29 C30 114.35(15) . . . . ?
C27 C37 C38 C39 51.40(18) . . . . ?
C28 C27 C37 O7 -53.04(16) . . . . ?
C28 C27 C37 C36 67.38(17) . . . . ?
C28 C27 C37 C38 -169.02(13) . . . . ?
C28 C29 C30 C31 -57.15(19) . . . . ?
C29 C30 C31 C32 -163.15(14) . . . . ?
C29 C30 C31 C35 -48.51(18) . . . . ?
C30 C31 C32 C33 82.16(16) . . . . ?
C30 C31 C32 C46 -43.7(2) . . . . ?
C30 C31 C35 C34 -100.71(14) . . . . ?
C30 C31 C35 C36 76.6(2) . . . . ?
C31 C32 C33 C34 38.55(15) . . . . ?
C31 C35 C36 C37 19.6(3) . . . . ?
C31 C35 C36 C47 -162.16(15) . . . . ?
C32 C31 C35 C34 20.00(17) . . . . ?
C32 C31 C35 C36 -162.65(16) . . . . ?
C32 C33 C34 O5 89.80(15) . . . . ?
C32 C33 C34 C35 -26.07(17) . . . . ?
C33 C34 C35 C31 3.53(18) . . . . ?
C33 C34 C35 C36 -173.91(15) . . . . ?
C34 C35 C36 C37 -163.47(14) . . . . ?
C34 C35 C36 C47 14.8(2) . . . . ?
C35 C31 C32 C33 -35.62(15) . . . . ?
C35 C31 C32 C46 -161.49(15) . . . . ?
C35 C36 C37 O7 27.9(2) . . . . ?
C35 C36 C37 C27 -90.12(19) . . . . ?
C35 C36 C37 C38 142.38(16) . . . . ?
C35 C36 C47 O6 -49.3(2) . . . . ?
C35 C36 C47 O8 128.21(15) . . . . ?
C36 C37 C38 C39 178.89(13) . . . . ?
C37 C27 C28 C29 -72.43(17) . . . . ?
C37 C27 C28 C45 163.86(14) . . . . ?
C37 C36 C47 O6 129.10(16) . . . . ?
C37 C36 C47 O8 -53.38(18) . . . . ?
C37 C38 C39 C40 -60.57(16) . . . . ?
C37 C38 C39 C43 174.59(14) . . . . ?
C38 C39 C40 C26 65.27(17) . . . . ?
C38 C39 C40 C41 -173.94(13) . . . . ?
C38 C39 C40 C48 -58.02(17) . . . . ?
C38 C39 C43 C42 144.78(16) . . . . ?
C38 C39 C43 C44 17.7(2) . . . . ?
C39 C40 C41 C42 45.62(16) . . . . ?
C39 C43 C44 C49 -79.00(19) . . . . ?
C39 C43 C44 C50 160.48(15) . . . . ?
C40 C26 C27 C28 174.06(13) . . . . ?
C40 C26 C27 C37 50.10(18) . . . . ?
C40 C39 C43 C42 18.57(18) . . . . ?
C40 C39 C43 C44 -108.52(16) . . . . ?
C40 C41 C42 C43 -35.06(19) . . . . ?
C41 C42 C43 C39 10.0(2) . . . . ?
C41 C42 C43 C44 138.88(16) . . . . ?
C42 C43 C44 C49 159.82(15) . . . . ?
C42 C43 C44 C50 39.3(2) . . . . ?
C43 C39 C40 C26 -160.78(13) . . . . ?
C43 C39 C40 C41 -39.99(16) . . . . ?
C43 C39 C40 C48 75.93(17) . . . . ?
C45 C28 C29 C30 -119.92(15) . . . . ?
C46 C32 C33 C34 165.50(14) . . . . ?
C47 C36 C37 O7 -150.31(13) . . . . ?
C47 C36 C37 C27 91.63(16) . . . . ?
C47 C36 C37 C38 -35.87(17) . . . . ?
C48 C40 C41 C42 -73.99(17) . . . . ?
